data_4036385
loop_
_publ_author_name
'Ghorai, Manas K.'
'Halder, Sandipan'
'Das, Subhomoy'

_publ_section_title
;
 Domino Michael-Michael and Aldol-Aldol Reactions: Diastereoselective
 Synthesis of Functionalized Cyclohexanone Derivatives Containing
 Quaternary Carbon Center.
;
_journal_issue 19
_journal_name_full 'The Journal of organic chemistry'
_journal_page_first 9700
_journal_page_last 9712
_journal_paper_doi 10.1021/acs.joc.5b01768
_journal_volume 80
_journal_year 2015
_chemical_formula_sum 'C52 H52 Cl4 O12'
_chemical_formula_weight 1010.74
_space_group_IT_number 15
_space_group_name_Hall '-C 2yc'
_space_group_name_H-M_alt 'C 1 2/c 1'
_symmetry_cell_setting monoclinic
_symmetry_space_group_name_H-M 'C 1 2/c 1'
_atom_sites_solution_hydrogens geom
_atom_sites_solution_primary direct
_atom_sites_solution_secondary difmap
_audit_creation_method SHELXL-97
_cell_angle_alpha 90.000(5)
_cell_angle_beta 121.711(5)
_cell_angle_gamma 90.000(5)
_cell_formula_units_Z 4
_cell_length_a 29.035(5)
_cell_length_b 9.629(5)
_cell_length_c 20.038(5)
_cell_measurement_reflns_used 2389
_cell_measurement_temperature 100(2)
_cell_measurement_theta_max 25.47
_cell_measurement_theta_min 2.27
_cell_volume 4766(3)
_computing_cell_refinement 'Bruker SAINT 6.45 ( Bruker, 2003)'
_computing_data_collection 'Bruker SMART 5.628 (Bruker, 2003)'
_computing_data_reduction 'Bruker SAINT 6.45 ( Bruker, 2003)'
_computing_molecular_graphics 'Diamond 2.1e'
_computing_structure_refinement 'SHELXL-97 (Sheldrick, 1997)'
_computing_structure_solution 'SIR 97'
_diffrn_ambient_temperature 100(2)
_diffrn_measured_fraction_theta_full 0.975
_diffrn_measured_fraction_theta_max 0.975
_diffrn_measurement_device_type 'Bruker Apex CCD area detector'
_diffrn_measurement_method /w-scans
_diffrn_radiation_monochromator graphite
_diffrn_radiation_source 'fine-focus sealed tube'
_diffrn_radiation_type MoK\a
_diffrn_radiation_wavelength 0.71069
_diffrn_reflns_av_R_equivalents 0.0531
_diffrn_reflns_av_sigmaI/netI 0.0645
_diffrn_reflns_limit_h_max 36
_diffrn_reflns_limit_h_min -23
_diffrn_reflns_limit_k_max 11
_diffrn_reflns_limit_k_min -12
_diffrn_reflns_limit_l_max 16
_diffrn_reflns_limit_l_min -25
_diffrn_reflns_number 13099
_diffrn_reflns_theta_full 26.50
_diffrn_reflns_theta_max 26.50
_diffrn_reflns_theta_min 2.27
_exptl_absorpt_coefficient_mu 0.313
_exptl_absorpt_correction_T_max 0.9604
_exptl_absorpt_correction_T_min 0.9429
_exptl_absorpt_correction_type empirical
_exptl_absorpt_process_details 'SADABAS 2.10 (Bruker 2003)'
_exptl_crystal_colour colorless
_exptl_crystal_density_diffrn 1.409
_exptl_crystal_density_method 'not measured'
_exptl_crystal_description prism
_exptl_crystal_F_000 2112
_exptl_crystal_size_max 0.19
_exptl_crystal_size_mid 0.15
_exptl_crystal_size_min 0.13
_refine_diff_density_max 0.913
_refine_diff_density_min -0.580
_refine_diff_density_rms 0.074
_refine_ls_extinction_method none
_refine_ls_goodness_of_fit_ref 1.025
_refine_ls_hydrogen_treatment mixed
_refine_ls_matrix_type full
_refine_ls_number_parameters 311
_refine_ls_number_reflns 4821
_refine_ls_number_restraints 0
_refine_ls_restrained_S_all 1.025
_refine_ls_R_factor_all 0.0861
_refine_ls_R_factor_gt 0.0528
_refine_ls_shift/su_max 0.000
_refine_ls_shift/su_mean 0.000
_refine_ls_structure_factor_coef Fsqd
_refine_ls_weighting_details 'calc w=1/[\s^2^(Fo^2^)+(0.0689P)^2^+1.6688P] where P=(Fo^2^+2Fc^2^)/3'
_refine_ls_weighting_scheme calc
_refine_ls_wR_factor_gt 0.1206
_refine_ls_wR_factor_ref 0.1396
_reflns_number_gt 3300
_reflns_number_total 4821
_reflns_threshold_expression >2sigma(I)
_cod_data_source_file jo5b01768_si_002.cif
_cod_data_source_block Compound3e
_cod_depositor_comments
;
The following automatic conversions were performed:

data item '_symmetry_cell_setting' value 'Monoclinic' was changed to
'monoclinic' in accordance with the
/home/saulius/struct/COD-crude-data/automatic-downloads/DataCite-retrospective/ACS/depositions/lib/dictionaries/cif_core.dic
dictionary named 'cif_core.dic' version 2.4.2 last updated on
2011-04-26.

Automatic conversion script
Id: cif_fix_values 6909 2019-04-08 15:41:33Z antanas 
;
_cod_original_sg_symbol_H-M C2/c
_cod_database_code 4036385

loop_
_symmetry_equiv_pos_as_xyz
'x, y, z'
'-x, y, -z+1/2'
'x+1/2, y+1/2, z'
'-x+1/2, y+1/2, -z+1/2'
'-x, -y, -z'
'x, -y, z-1/2'
'-x+1/2, -y+1/2, -z'
'x+1/2, -y+1/2, z-1/2'

loop_
_atom_site_label
_atom_site_type_symbol
_atom_site_fract_x
_atom_site_fract_y
_atom_site_fract_z
_atom_site_U_iso_or_equiv
_atom_site_adp_type
_atom_site_occupancy
_atom_site_symmetry_multiplicity
_atom_site_calc_flag
_atom_site_refinement_flags
Cl1 Cl 0.46403(3) -0.17708(7) 0.45851(4) 0.0349(2) Uani 1 1 d .
Cl2 Cl 0.03485(3) -0.20300(9) 0.19889(6) 0.0516(3) Uani 1 1 d .
O1 O 0.36121(7) 0.06158(18) 0.10133(11) 0.0250(4) Uani 1 1 d .
O2 O 0.33182(7) 0.28225(17) 0.07979(10) 0.0245(4) Uani 1 1 d .
O3 O 0.24492(8) 0.33798(17) 0.08034(10) 0.0230(4) Uani 1 1 d .
O4 O 0.21058(8) -0.0996(2) -0.02756(11) 0.0308(5) Uani 1 1 d .
O5 O 0.13891(7) -0.0789(2) -0.01568(10) 0.0305(5) Uani 1 1 d .
O6 O 0.24523(7) -0.24743(18) 0.20464(11) 0.0272(4) Uani 1 1 d .
C1 C 0.41218(10) -0.1360(3) 0.36289(15) 0.0250(6) Uani 1 1 d .
C2 C 0.38702(10) -0.0082(3) 0.34810(16) 0.0264(6) Uani 1 1 d .
H2 H 0.3979 0.0560 0.3884 0.032 Uiso 1 1 calc R
C3 C 0.34532(10) 0.0234(3) 0.27245(15) 0.0232(6) Uani 1 1 d .
H3 H 0.3283 0.1093 0.2623 0.028 Uiso 1 1 calc R
C4 C 0.32855(10) -0.0720(2) 0.21124(15) 0.0202(5) Uani 1 1 d .
C5 C 0.35534(10) -0.1994(3) 0.22858(15) 0.0231(6) Uani 1 1 d .
H5 H 0.3450 -0.2639 0.1886 0.028 Uiso 1 1 calc R
C6 C 0.39692(10) -0.2323(3) 0.30376(16) 0.0258(6) Uani 1 1 d .
H6 H 0.4143 -0.3177 0.3143 0.031 Uiso 1 1 calc R
C7 C 0.28397(10) -0.0407(2) 0.12695(14) 0.0196(5) Uani 1 1 d .
H7 H 0.2925 -0.0943 0.0932 0.024 Uiso 1 1 calc R
C8 C 0.28389(10) 0.1114(2) 0.10628(14) 0.0199(5) Uani 1 1 d .
C9 C 0.24580(10) 0.2031(2) 0.09810(14) 0.0200(5) Uani 1 1 d .
C10 C 0.19926(10) 0.1660(2) 0.10680(15) 0.0204(5) Uani 1 1 d .
H10A H 0.1661 0.1679 0.0556 0.024 Uiso 1 1 calc R
H10B H 0.1961 0.2348 0.1395 0.024 Uiso 1 1 calc R
C11 C 0.20598(10) 0.0223(2) 0.14330(14) 0.0198(5) Uani 1 1 d .
H11 H 0.2371 0.0321 0.1970 0.024 Uiso 1 1 calc R
C12 C 0.22533(10) -0.0834(2) 0.10349(14) 0.0199(5) Uani 1 1 d .
C13 C 0.32668(10) 0.1610(3) 0.09420(14) 0.0216(5) Uani 1 1 d .
C14 C 0.40561(12) 0.1054(3) 0.09255(19) 0.0348(7) Uani 1 1 d .
H14A H 0.4233 0.1861 0.1250 0.042 Uiso 1 1 calc R
H14B H 0.3921 0.1299 0.0384 0.042 Uiso 1 1 calc R
C15 C 0.44468(13) -0.0121(3) 0.1171(2) 0.0445(8) Uani 1 1 d .
H15A H 0.4743 0.0144 0.1114 0.067 Uiso 1 1 calc R
H15B H 0.4267 -0.0915 0.0847 0.067 Uiso 1 1 calc R
H15C H 0.4582 -0.0349 0.1709 0.067 Uiso 1 1 calc R
C16 C 0.15987(10) -0.0220(2) 0.15343(15) 0.0211(5) Uani 1 1 d .
C17 C 0.17256(11) -0.0593(3) 0.22836(15) 0.0236(6) Uani 1 1 d .
H17 H 0.2081 -0.0503 0.2701 0.028 Uiso 1 1 calc R
C18 C 0.13396(11) -0.1094(3) 0.24269(17) 0.0291(6) Uani 1 1 d .
H18 H 0.1433 -0.1323 0.2934 0.035 Uiso 1 1 calc R
C19 C 0.08170(11) -0.1247(3) 0.18110(18) 0.0295(6) Uani 1 1 d .
C23 C 0.19932(12) -0.3486(3) 0.07801(17) 0.0301(6) Uani 1 1 d .
H23A H 0.2023 -0.4323 0.1061 0.045 Uiso 1 1 calc R
H23B H 0.2174 -0.3609 0.0498 0.045 Uiso 1 1 calc R
H23C H 0.1618 -0.3281 0.0417 0.045 Uiso 1 1 calc R
C24 C 0.19172(10) -0.0860(2) 0.01329(15) 0.0197(5) Uani 1 1 d .
C20 C 0.06656(11) -0.0819(3) 0.10673(17) 0.0325(7) Uani 1 1 d .
H20 H 0.0307 -0.0886 0.0657 0.039 Uiso 1 1 calc R
C21 C 0.10572(11) -0.0286(3) 0.09381(16) 0.0286(6) Uani 1 1 d .
H21 H 0.0954 0.0034 0.0440 0.034 Uiso 1 1 calc R
C22 C 0.22495(10) -0.2312(2) 0.13476(15) 0.0210(5) Uani 1 1 d .
C25 C 0.10389(12) -0.0963(4) -0.10029(17) 0.0388(7) Uani 1 1 d .
H25A H 0.1122 -0.1826 -0.1166 0.047 Uiso 1 1 calc R
H25B H 0.1091 -0.0203 -0.1274 0.047 Uiso 1 1 calc R
C26 C 0.04686(13) -0.0980(4) -0.11915(19) 0.0463(8) Uani 1 1 d .
H26A H 0.0227 -0.1090 -0.1747 0.069 Uiso 1 1 calc R
H26B H 0.0391 -0.0122 -0.1026 0.069 Uiso 1 1 calc R
H26C H 0.0421 -0.1740 -0.0923 0.069 Uiso 1 1 calc R
H1O3 H 0.2695(17) 0.350(4) 0.073(3) 0.074(14) Uiso 1 1 d .

loop_
_atom_site_aniso_label
_atom_site_aniso_U_11
_atom_site_aniso_U_22
_atom_site_aniso_U_33
_atom_site_aniso_U_23
_atom_site_aniso_U_13
_atom_site_aniso_U_12
Cl1 0.0323(4) 0.0379(4) 0.0238(4) 0.0041(3) 0.0074(3) 0.0049(3)
Cl2 0.0442(5) 0.0544(5) 0.0716(6) 0.0073(4) 0.0411(5) -0.0096(4)
O1 0.0256(10) 0.0250(9) 0.0299(11) 0.0028(8) 0.0184(9) 0.0015(7)
O2 0.0289(10) 0.0233(10) 0.0218(10) 0.0001(7) 0.0136(8) -0.0028(7)
O3 0.0289(11) 0.0195(9) 0.0221(10) 0.0010(7) 0.0143(9) -0.0008(7)
O4 0.0343(11) 0.0431(12) 0.0201(10) -0.0022(8) 0.0177(9) 0.0006(9)
O5 0.0252(10) 0.0477(12) 0.0168(10) -0.0044(8) 0.0097(8) 0.0025(8)
O6 0.0331(10) 0.0258(10) 0.0257(11) 0.0057(8) 0.0177(9) 0.0023(8)
C1 0.0223(13) 0.0300(14) 0.0230(14) 0.0019(11) 0.0121(11) -0.0001(11)
C2 0.0279(14) 0.0290(14) 0.0224(14) -0.0019(11) 0.0133(12) -0.0019(11)
C3 0.0274(14) 0.0206(13) 0.0236(14) 0.0030(10) 0.0148(12) 0.0029(10)
C4 0.0227(13) 0.0199(12) 0.0209(13) 0.0015(10) 0.0134(11) -0.0008(10)
C5 0.0275(14) 0.0236(13) 0.0221(14) 0.0003(10) 0.0157(12) 0.0008(10)
C6 0.0276(14) 0.0226(13) 0.0313(15) 0.0043(11) 0.0184(12) 0.0047(10)
C7 0.0262(13) 0.0180(12) 0.0176(13) -0.0007(10) 0.0135(11) 0.0015(10)
C8 0.0262(13) 0.0197(12) 0.0173(13) 0.0012(10) 0.0138(11) -0.0008(10)
C9 0.0263(13) 0.0180(12) 0.0139(12) 0.0004(9) 0.0093(10) -0.0009(10)
C10 0.0251(13) 0.0166(12) 0.0220(13) -0.0008(10) 0.0141(11) 0.0003(10)
C11 0.0246(13) 0.0185(12) 0.0170(13) -0.0011(10) 0.0114(11) 0.0008(10)
C12 0.0245(13) 0.0188(12) 0.0181(13) 0.0003(10) 0.0124(11) 0.0014(10)
C13 0.0251(13) 0.0260(14) 0.0129(12) -0.0016(10) 0.0095(11) -0.0002(10)
C14 0.0309(16) 0.0367(16) 0.0463(19) 0.0010(14) 0.0268(15) -0.0016(12)
C15 0.0376(18) 0.0446(19) 0.059(2) 0.0028(16) 0.0308(17) 0.0026(14)
C16 0.0281(14) 0.0162(12) 0.0224(13) -0.0034(10) 0.0157(11) 0.0020(10)
C17 0.0263(14) 0.0236(13) 0.0216(14) 0.0010(10) 0.0131(11) 0.0016(10)
C18 0.0371(16) 0.0274(14) 0.0313(16) 0.0089(12) 0.0239(14) 0.0054(12)
C19 0.0305(15) 0.0269(14) 0.0423(18) -0.0040(12) 0.0269(14) -0.0044(11)
C23 0.0448(17) 0.0197(13) 0.0334(16) -0.0002(11) 0.0257(14) -0.0001(12)
C24 0.0261(14) 0.0124(11) 0.0227(13) 0.0004(9) 0.0143(12) -0.0009(9)
C20 0.0263(15) 0.0411(17) 0.0307(16) -0.0125(13) 0.0153(13) -0.0056(12)
C21 0.0279(15) 0.0382(16) 0.0232(14) -0.0036(12) 0.0158(12) -0.0001(12)
C22 0.0230(13) 0.0209(12) 0.0252(14) 0.0017(10) 0.0168(11) 0.0027(10)
C25 0.0355(17) 0.058(2) 0.0202(15) -0.0023(13) 0.0128(13) 0.0026(14)
C26 0.0381(18) 0.059(2) 0.0334(18) -0.0029(15) 0.0129(15) 0.0024(15)

loop_
_atom_type_symbol
_atom_type_description
_atom_type_scat_dispersion_real
_atom_type_scat_dispersion_imag
_atom_type_scat_source
C C 0.0033 0.0016 'International Tables Vol C Tables 4.2.6.8 and 6.1.1.4'
H H 0.0000 0.0000 'International Tables Vol C Tables 4.2.6.8 and 6.1.1.4'
O O 0.0106 0.0060 'International Tables Vol C Tables 4.2.6.8 and 6.1.1.4'
Cl Cl 0.1484 0.1585 'International Tables Vol C Tables 4.2.6.8 and 6.1.1.4'

loop_
_geom_angle_atom_site_label_1
_geom_angle_atom_site_label_2
_geom_angle_atom_site_label_3
_geom_angle
C13 O1 C14 116.3(2)
C24 O5 C25 116.3(2)
C2 C1 C6 121.2(2)
C2 C1 Cl1 119.3(2)
C6 C1 Cl1 119.4(2)
C1 C2 C3 119.3(2)
C2 C3 C4 121.0(2)
C5 C4 C3 117.9(2)
C5 C4 C7 119.2(2)
C3 C4 C7 122.9(2)
C6 C5 C4 121.7(2)
C1 C6 C5 118.9(2)
C8 C7 C4 111.81(19)
C8 C7 C12 109.00(19)
C4 C7 C12 115.9(2)
C9 C8 C13 118.4(2)
C9 C8 C7 123.0(2)
C13 C8 C7 118.6(2)
O3 C9 C8 124.2(2)
O3 C9 C10 111.7(2)
C8 C9 C10 124.1(2)
C9 C10 C11 112.1(2)
C16 C11 C10 114.8(2)
C16 C11 C12 117.6(2)
C10 C11 C12 109.5(2)
C24 C12 C22 108.89(19)
C24 C12 C7 105.99(19)
C22 C12 C7 110.86(19)
C24 C12 C11 115.6(2)
C22 C12 C11 107.9(2)
C7 C12 C11 107.51(19)
O2 C13 O1 121.8(2)
O2 C13 C8 124.5(2)
O1 C13 C8 113.7(2)
O1 C14 C15 108.1(2)
C21 C16 C17 117.0(2)
C21 C16 C11 125.3(2)
C17 C16 C11 117.7(2)
C18 C17 C16 122.0(2)
C19 C18 C17 119.0(3)
C18 C19 C20 121.0(3)
C18 C19 Cl2 118.3(2)
C20 C19 Cl2 120.7(2)
O4 C24 O5 122.8(2)
O4 C24 C12 124.4(2)
O5 C24 C12 112.8(2)
C19 C20 C21 119.0(3)
C16 C21 C20 121.6(3)
O6 C22 C23 121.8(2)
O6 C22 C12 118.8(2)
C23 C22 C12 119.4(2)
O5 C25 C26 107.4(2)

loop_
_geom_bond_atom_site_label_1
_geom_bond_atom_site_label_2
_geom_bond_distance
Cl1 C1 1.750(3)
Cl2 C19 1.748(3)
O1 C13 1.338(3)
O1 C14 1.452(3)
O2 C13 1.231(3)
O3 C9 1.343(3)
O4 C24 1.208(3)
O5 C24 1.326(3)
O5 C25 1.457(3)
O6 C22 1.210(3)
C1 C2 1.382(4)
C1 C6 1.381(4)
C2 C3 1.388(4)
C3 C4 1.399(3)
C4 C5 1.395(3)
C4 C7 1.524(3)
C5 C6 1.384(4)
C7 C8 1.521(3)
C7 C12 1.564(3)
C8 C9 1.356(3)
C8 C13 1.465(3)
C9 C10 1.494(3)
C10 C11 1.529(3)
C11 C16 1.517(3)
C11 C12 1.568(3)
C12 C24 1.538(3)
C12 C22 1.557(3)
C14 C15 1.491(4)
C16 C21 1.389(4)
C16 C17 1.392(4)
C17 C18 1.382(4)
C18 C19 1.371(4)
C19 C20 1.377(4)
C23 C22 1.496(4)
C20 C21 1.390(4)
C25 C26 1.492(4)

loop_
_geom_torsion_atom_site_label_1
_geom_torsion_atom_site_label_2
_geom_torsion_atom_site_label_3
_geom_torsion_atom_site_label_4
_geom_torsion
C6 C1 C2 C3 0.6(4)
Cl1 C1 C2 C3 -179.0(2)
C1 C2 C3 C4 -0.1(4)
C2 C3 C4 C5 -0.5(4)
C2 C3 C4 C7 -178.4(2)
C3 C4 C5 C6 0.6(4)
C7 C4 C5 C6 178.6(2)
C2 C1 C6 C5 -0.5(4)
Cl1 C1 C6 C5 179.1(2)
C4 C5 C6 C1 -0.1(4)
C5 C4 C7 C8 -143.8(2)
C3 C4 C7 C8 34.2(3)
C5 C4 C7 C12 90.5(3)
C3 C4 C7 C12 -91.6(3)
C4 C7 C8 C9 -106.8(3)
C12 C7 C8 C9 22.7(3)
C4 C7 C8 C13 73.6(3)
C12 C7 C8 C13 -156.9(2)
C13 C8 C9 O3 -0.8(4)
C7 C8 C9 O3 179.6(2)
C13 C8 C9 C10 178.5(2)
C7 C8 C9 C10 -1.2(4)
O3 C9 C10 C11 -168.1(2)
C8 C9 C10 C11 12.6(3)
C9 C10 C11 C16 -179.7(2)
C9 C10 C11 C12 -45.0(3)
C8 C7 C12 C24 70.5(2)
C4 C7 C12 C24 -162.30(19)
C8 C7 C12 C22 -171.48(19)
C4 C7 C12 C22 -44.3(3)
C8 C7 C12 C11 -53.7(2)
C4 C7 C12 C11 73.5(2)
C16 C11 C12 C24 82.3(3)
C10 C11 C12 C24 -51.0(3)
C16 C11 C12 C22 -39.9(3)
C10 C11 C12 C22 -173.23(19)
C16 C11 C12 C7 -159.6(2)
C10 C11 C12 C7 67.1(2)
C14 O1 C13 O2 1.1(3)
C14 O1 C13 C8 -178.0(2)
C9 C8 C13 O2 2.8(4)
C7 C8 C13 O2 -177.6(2)
C9 C8 C13 O1 -178.1(2)
C7 C8 C13 O1 1.5(3)
C13 O1 C14 C15 169.5(2)
C10 C11 C16 C21 56.1(3)
C12 C11 C16 C21 -74.9(3)
C10 C11 C16 C17 -124.0(2)
C12 C11 C16 C17 105.0(3)
C21 C16 C17 C18 4.1(4)
C11 C16 C17 C18 -175.9(2)
C16 C17 C18 C19 1.0(4)
C17 C18 C19 C20 -4.7(4)
C17 C18 C19 Cl2 174.2(2)
C25 O5 C24 O4 3.3(4)
C25 O5 C24 C12 -173.4(2)
C22 C12 C24 O4 -96.8(3)
C7 C12 C24 O4 22.5(3)
C11 C12 C24 O4 141.5(2)
C22 C12 C24 O5 79.9(2)
C7 C12 C24 O5 -160.83(19)
C11 C12 C24 O5 -41.8(3)
C18 C19 C20 C21 3.1(4)
Cl2 C19 C20 C21 -175.7(2)
C17 C16 C21 C20 -5.7(4)
C11 C16 C21 C20 174.3(2)
C19 C20 C21 C16 2.2(4)
C24 C12 C22 O6 -173.5(2)
C7 C12 C22 O6 70.3(3)
C11 C12 C22 O6 -47.2(3)
C24 C12 C22 C23 6.1(3)
C7 C12 C22 C23 -110.2(3)
C11 C12 C22 C23 132.3(2)
C24 O5 C25 C26 174.8(2)
